data_1559650
loop_
_publ_author_name
'Jornet-Moll\'a, Ver\'onica'
'Gim\'enez-Saiz, Carlos'
'Ca\~nadillas-Delgado, Laura'
'Yufit, Dmitry S.'
'Howard, Judith A. K.'
'Romero, Francisco M.'

_publ_section_title
;
 Interplay between spin crossover and proton migration along short strong
 hydrogen bonds.
;
_journal_issue 3
_journal_name_full 'Chemical science'
_journal_page_first 1038
_journal_page_last 1053
_journal_paper_doi 10.1039/d0sc04918b
_journal_volume 12
_journal_year 2020
_chemical_formula_moiety 'C22 H18 Fe N10 2+, C12 H9 N2 O6 1-, C6 H4 N O3 1-, 5(H2 O)'
_chemical_formula_sum 'C40 H41 Fe N13 O14'
_chemical_formula_weight 983.71
_space_group_crystal_system triclinic
_space_group_IT_number 2
_space_group_name_Hall '-P 1'
_space_group_name_H-M_alt 'P -1'
_atom_sites_solution_hydrogens mixed
_atom_sites_solution_primary difmap
_atom_sites_solution_secondary difmap
_audit_creation_method SHELXL-2018/3
_audit_update_record
;
2020-02-18 deposited with the CCDC.	2020-11-23 downloaded from the CCDC.
;
_cell_angle_alpha 76.955(14)
_cell_angle_beta 85.823(12)
_cell_angle_gamma 110.551(14)
_cell_formula_units_Z 2
_cell_length_a 10.008(4)
_cell_length_b 13.653(7)
_cell_length_c 17.130(6)
_cell_measurement_reflns_used 6532
_cell_measurement_temperature 95(1)
_cell_measurement_theta_max 23.2094
_cell_measurement_theta_min 2.2077
_cell_volume 2105.2(16)
_computing_cell_refinement
;
'APEX3 v2017.3-0 (Bruker AXS)'
SAINT Version 8.32B (Bruker AXS Inc., 2013) 
;
_computing_data_collection
;
'APEX3 v2017.3-0 (Bruker AXS)'
;
_computing_data_reduction
;
APEX3 Version 2017.3 (Bruker AXS Inc.) 
SAINT Version 8.32B (Bruker AXS Inc., 2013) 
;
_computing_structure_refinement 'SHELXL-2018/3 (Sheldrick, 2018)'
_computing_structure_solution 'SHELXT 2018/2 (Sheldrick, 2018)'
_diffrn_ambient_environment He
_diffrn_ambient_temperature 95(1)
_diffrn_detector_area_resol_mean 16.0267
_diffrn_measured_fraction_theta_full 0.998
_diffrn_measured_fraction_theta_max 0.964
_diffrn_measurement_device_type
;
Bruker SMART X2S benchtop crystallographic system
;
_diffrn_measurement_method '\w scans'
_diffrn_radiation_monochromator mirror
_diffrn_radiation_type MoK\a
_diffrn_radiation_wavelength 0.71073
_diffrn_reflns_av_R_equivalents 0.1057
_diffrn_reflns_av_unetI/netI 0.1688
_diffrn_reflns_Laue_measured_fraction_full 0.998
_diffrn_reflns_Laue_measured_fraction_max 0.964
_diffrn_reflns_limit_h_max 14
_diffrn_reflns_limit_h_min -15
_diffrn_reflns_limit_k_max 19
_diffrn_reflns_limit_k_min -20
_diffrn_reflns_limit_l_max 25
_diffrn_reflns_limit_l_min -25
_diffrn_reflns_number 36767
_diffrn_reflns_point_group_measured_fraction_full 0.998
_diffrn_reflns_point_group_measured_fraction_max 0.964
_diffrn_reflns_theta_full 25.242
_diffrn_reflns_theta_max 32.680
_diffrn_reflns_theta_min 2.199
_diffrn_source 'micro-focus sealed X-ray tube'
_exptl_absorpt_coefficient_mu 0.445
_exptl_absorpt_correction_T_max 0.7468
_exptl_absorpt_correction_T_min 0.6331
_exptl_absorpt_correction_type multi-scan
_exptl_absorpt_process_details
;
 SADABS 2016/2: Krause, L., Herbst-Irmer, R., Sheldrick G.M. & Stalke D.,
 J. Appl. Cryst. 48 (2015) 3-10
;
_exptl_crystal_colour dark-red
_exptl_crystal_density_diffrn 1.552
_exptl_crystal_description cube
_exptl_crystal_F_000 1020
_exptl_crystal_preparation 'Magnetic properties'
_exptl_crystal_recrystallization_method 'Re-crystallisation from solvent: MeOH/H2O'
_exptl_crystal_size_max 0.494
_exptl_crystal_size_mid 0.166
_exptl_crystal_size_min 0.127
_refine_diff_density_max 1.083
_refine_diff_density_min -1.416
_refine_diff_density_rms 0.116
_refine_ls_extinction_method none
_refine_ls_goodness_of_fit_ref 0.931
_refine_ls_hydrogen_treatment mixed
_refine_ls_matrix_type full
_refine_ls_number_parameters 658
_refine_ls_number_reflns 14901
_refine_ls_number_restraints 0
_refine_ls_restrained_S_all 0.931
_refine_ls_R_factor_all 0.1224
_refine_ls_R_factor_gt 0.0632
_refine_ls_shift/su_max 0.001
_refine_ls_shift/su_mean 0.000
_refine_ls_structure_factor_coef Fsqd
_refine_ls_weighting_details 'w=1/[\s^2^(Fo^2^)+(0.0311P)^2^+2.1311P] where P=(Fo^2^+2Fc^2^)/3'
_refine_ls_weighting_scheme calc
_refine_ls_wR_factor_gt 0.1379
_refine_ls_wR_factor_ref 0.1659
_reflns_Friedel_coverage 0.000
_reflns_number_gt 9374
_reflns_number_total 14901
_reflns_threshold_expression 'I > 2\s(I)'
_cod_data_source_file d0sc04918b2.cif
_cod_data_source_block Fe_bpp_Noxid_NHoxid_PIHSrel_95K
_cod_depositor_comments
;Adding full bibliography for 1559642--1559653.cif.

 Adding full bibliography for 1559642--1559653.cif.
;
_cod_original_cell_volume 2105.3(16)
_cod_database_code 1559650
_shelx_shelxl_version_number 2018/3
_shelx_space_group_comment
;
The symmetry employed for this shelxl refinement is uniquely defined
by the following loop, which should always be used as a source of
symmetry information in preference to the above space-group names.
They are only intended as comments.
;

loop_
_space_group_symop_operation_xyz
'x, y, z'
'-x, -y, -z'

loop_
_atom_site_label
_atom_site_type_symbol
_atom_site_fract_x
_atom_site_fract_y
_atom_site_fract_z
_atom_site_U_iso_or_equiv
_atom_site_adp_type
_atom_site_occupancy
_atom_site_site_symmetry_order
_atom_site_calc_flag
_atom_site_refinement_flags_posn
_atom_site_refinement_flags_adp
_atom_site_refinement_flags_occupancy
_atom_site_disorder_assembly
_atom_site_disorder_group
Fe1 Fe 0.08320(3) 0.54654(2) 0.22435(2) 0.00841(8) Uani 1 1 d . . . . .
N1 N 0.1779(2) 0.50517(16) 0.39448(12) 0.0122(4) Uani 1 1 d . . . . .
H1N H 0.260(3) 0.568(2) 0.3764(18) 0.018 Uiso 1 1 d . U . . .
N2 N 0.0886(2) 0.48256(15) 0.34042(12) 0.0106(4) Uani 1 1 d . . . . .
N3 N -0.1051(2) 0.42963(15) 0.25774(12) 0.0100(4) Uani 1 1 d . . . . .
N4 N 0.0033(2) 0.56480(15) 0.12261(12) 0.0113(4) Uani 1 1 d . . . . .
N5 N 0.0473(2) 0.63014(16) 0.04610(12) 0.0122(4) Uani 1 1 d . . . . .
H5N H 0.139(3) 0.682(2) 0.0282(18) 0.018 Uiso 1 1 d . U . . .
N6 N -0.0730(2) 0.66611(16) 0.30844(12) 0.0122(4) Uani 1 1 d . . . . .
H6N H -0.164(3) 0.609(2) 0.3292(18) 0.018 Uiso 1 1 d . U . . .
N7 N 0.0325(2) 0.66107(15) 0.25785(12) 0.0101(4) Uani 1 1 d . . . . .
N8 N 0.26112(19) 0.67244(14) 0.18003(12) 0.0088(4) Uani 1 1 d . . . . .
N9 N 0.2102(2) 0.47963(14) 0.18020(12) 0.0095(4) Uani 1 1 d . . . . .
N10 N 0.2054(2) 0.37981(15) 0.17865(13) 0.0122(4) Uani 1 1 d . . . . .
H10N H 0.126(3) 0.316(2) 0.2148(18) 0.018 Uiso 1 1 d . U . . .
C1 C 0.1167(3) 0.43764(19) 0.46937(15) 0.0154(5) Uani 1 1 d . . . . .
H1 H 0.158522 0.438716 0.516049 0.019 Uiso 1 1 calc R U . . .
C2 C -0.0179(3) 0.36711(19) 0.46475(15) 0.0145(5) Uani 1 1 d . . . . .
H2 H -0.084615 0.311347 0.506521 0.017 Uiso 1 1 calc R U . . .
C3 C -0.0322(2) 0.39793(17) 0.38322(14) 0.0114(4) Uani 1 1 d . . . . .
C4 C -0.1474(2) 0.36642(17) 0.33536(14) 0.0112(4) Uani 1 1 d . . . . .
C5 C -0.2865(2) 0.28729(18) 0.36215(16) 0.0136(5) Uani 1 1 d . . . . .
H5 H -0.315161 0.244832 0.415711 0.016 Uiso 1 1 calc R U . . .
C6 C -0.3813(3) 0.27374(18) 0.30633(16) 0.0158(5) Uani 1 1 d . . . . .
H6 H -0.474385 0.220944 0.322501 0.019 Uiso 1 1 calc R U . . .
C7 C -0.3381(2) 0.33844(19) 0.22659(16) 0.0150(5) Uani 1 1 d . . . . .
H7 H -0.401244 0.329246 0.189198 0.018 Uiso 1 1 calc R U . . .
C8 C -0.1989(2) 0.41702(18) 0.20392(15) 0.0120(4) Uani 1 1 d . . . . .
C9 C -0.1321(2) 0.49527(18) 0.12515(15) 0.0127(4) Uani 1 1 d . . . . .
C10 C -0.1753(3) 0.5186(2) 0.04890(16) 0.0164(5) Uani 1 1 d . . . . .
H10 H -0.264038 0.483793 0.034470 0.020 Uiso 1 1 calc R U . . .
C11 C -0.0576(3) 0.60398(19) 0.00045(15) 0.0154(5) Uani 1 1 d . . . . .
H11 H -0.051377 0.637713 -0.054047 0.018 Uiso 1 1 calc R U . . .
C12 C -0.0349(3) 0.76619(19) 0.32083(15) 0.0152(5) Uani 1 1 d . . . . .
H12 H -0.091046 0.788164 0.353415 0.018 Uiso 1 1 calc R U . . .
C13 C 0.1009(3) 0.82985(19) 0.27698(15) 0.0135(5) Uani 1 1 d . . . . .
H13 H 0.155117 0.902041 0.273814 0.016 Uiso 1 1 calc R U . . .
C14 C 0.1390(2) 0.76095(17) 0.23812(14) 0.0110(4) Uani 1 1 d . . . . .
C15 C 0.2677(2) 0.77152(17) 0.18578(14) 0.0098(4) Uani 1 1 d . . . . .
C16 C 0.3824(2) 0.86621(18) 0.14350(15) 0.0133(5) Uani 1 1 d . . . . .
H16 H 0.384665 0.933675 0.147178 0.016 Uiso 1 1 calc R U . . .
C17 C 0.4940(3) 0.85776(18) 0.09548(15) 0.0138(5) Uani 1 1 d . . . . .
H17 H 0.572591 0.919922 0.067024 0.017 Uiso 1 1 calc R U . . .
C18 C 0.4878(2) 0.75559(18) 0.09013(15) 0.0133(4) Uani 1 1 d . . . . .
H18 H 0.561575 0.749068 0.057994 0.016 Uiso 1 1 calc R U . . .
C19 C 0.3697(2) 0.66407(17) 0.13359(14) 0.0107(4) Uani 1 1 d . . . . .
C20 C 0.3400(2) 0.55047(17) 0.13630(14) 0.0102(4) Uani 1 1 d . . . . .
C21 C 0.4176(3) 0.49476(19) 0.10729(15) 0.0138(5) Uani 1 1 d . . . . .
H21 H 0.509167 0.524334 0.075665 0.017 Uiso 1 1 calc R U . . .
C22 C 0.3288(3) 0.38636(19) 0.13584(15) 0.0144(5) Uani 1 1 d . . . . .
H22 H 0.350029 0.328179 0.127187 0.017 Uiso 1 1 calc R U . . .
N11 N 1.1176(2) 1.00893(17) 0.06980(13) 0.0160(4) Uani 1 1 d . . . . .
O1 O 0.69257(19) 0.66795(13) 0.19156(11) 0.0169(4) Uani 1 1 d . . . . .
H1O H 0.594(3) 0.592(2) 0.2386(19) 0.025 Uiso 1 1 d . U . . .
O2 O 0.65616(18) 0.78331(14) 0.25873(11) 0.0177(4) Uani 1 1 d . . . . .
O3 O 1.24270(19) 1.08426(15) 0.03111(11) 0.0233(4) Uani 1 1 d . . . . .
C23 C 0.7236(2) 0.76155(19) 0.20582(15) 0.0139(5) Uani 1 1 d . . . . .
C24 C 0.8576(2) 0.84971(18) 0.15355(15) 0.0130(4) Uani 1 1 d . . . . .
C25 C 0.9478(3) 0.82709(19) 0.10054(15) 0.0150(5) Uani 1 1 d . . . . .
H25 H 0.920336 0.757875 0.092857 0.018 Uiso 1 1 calc R U . . .
C26 C 0.8990(3) 0.95521(19) 0.16070(15) 0.0149(5) Uani 1 1 d . . . . .
H26 H 0.838835 0.972672 0.194369 0.018 Uiso 1 1 calc R U . . .
C27 C 1.0283(3) 1.0341(2) 0.11842(16) 0.0174(5) Uani 1 1 d . . . . .
H27 H 1.054686 1.104686 0.123118 0.021 Uiso 1 1 calc R U . . .
C28 C 1.0779(3) 0.9069(2) 0.05939(15) 0.0160(5) Uani 1 1 d . . . . .
H28 H 1.138442 0.891288 0.024558 0.019 Uiso 1 1 calc R U . . .
N12 N 0.1992(2) 0.19075(15) 0.50908(13) 0.0128(4) Uani 1 1 d . . . . .
O4 O 0.65545(18) 0.51279(13) 0.37816(11) 0.0165(4) Uani 1 1 d . . . . .
O5 O 0.50325(19) 0.51355(14) 0.28762(11) 0.0197(4) Uani 1 1 d . . . . .
O6 O 0.09392(17) 0.10619(13) 0.55747(11) 0.0157(4) Uani 1 1 d . . . . .
C29 C 0.5380(3) 0.47502(18) 0.35498(15) 0.0137(5) Uani 1 1 d . . . . .
C30 C 0.4198(2) 0.37432(18) 0.40891(15) 0.0130(4) Uani 1 1 d . . . . .
C31 C 0.4268(3) 0.33670(18) 0.49045(15) 0.0138(5) Uani 1 1 d . . . . .
H31 H 0.506238 0.373265 0.511974 0.017 Uiso 1 1 calc R U . . .
C32 C 0.3002(3) 0.31615(19) 0.37877(15) 0.0138(5) Uani 1 1 d . . . . .
H32 H 0.293158 0.339170 0.324376 0.017 Uiso 1 1 calc R U . . .
C33 C 0.1920(3) 0.22460(19) 0.42899(15) 0.0142(5) Uani 1 1 d . . . . .
H33 H 0.113537 0.185656 0.407930 0.017 Uiso 1 1 calc R U . . .
C34 C 0.3165(3) 0.24553(19) 0.53960(15) 0.0137(5) Uani 1 1 d . . . . .
H34 H 0.322235 0.221184 0.594047 0.016 Uiso 1 1 calc R U . . .
N13 N 0.4990(2) 1.06878(15) -0.39315(13) 0.0131(4) Uani 1 1 d . . . . .
O7 O 0.10694(19) 0.79699(14) -0.16929(11) 0.0182(4) Uani 1 1 d . . . . .
O8 O -0.00670(18) 0.80877(13) -0.27644(11) 0.0159(4) Uani 1 1 d . . . . .
O9 O 0.61906(18) 1.14563(13) -0.43848(11) 0.0161(4) Uani 1 1 d . . . . .
C35 C 0.1046(3) 0.83464(18) -0.24277(15) 0.0134(5) Uani 1 1 d . . . . .
C36 C 0.2441(2) 0.91689(17) -0.29637(15) 0.0121(4) Uani 1 1 d . . . . .
C37 C 0.2525(3) 0.95405(18) -0.37983(15) 0.0134(5) Uani 1 1 d . . . . .
H37 H 0.171206 0.928221 -0.403622 0.016 Uiso 1 1 calc R U . . .
C38 C 0.3683(3) 0.95724(19) -0.26326(16) 0.0153(5) Uani 1 1 d . . . . .
H38 H 0.366303 0.933170 -0.207726 0.018 Uiso 1 1 calc R U . . .
C39 C 0.4941(3) 1.03258(19) -0.31217(15) 0.0158(5) Uani 1 1 d . . . . .
H39 H 0.576552 1.058920 -0.289385 0.019 Uiso 1 1 calc R U . . .
C40 C 0.3801(3) 1.02866(18) -0.42764(15) 0.0131(4) Uani 1 1 d . . . . .
H40 H 0.385053 1.051719 -0.483548 0.016 Uiso 1 1 calc R U . . .
O1W O 0.2063(2) 0.97887(15) 0.42527(12) 0.0185(4) Uani 1 1 d . . . . .
H1B H 0.242(3) 0.931(3) 0.4276(19) 0.028 Uiso 1 1 d . U . . .
H1A H 0.120(4) 0.948(3) 0.436(2) 0.028 Uiso 1 1 d . U . . .
O2W O 0.2482(2) 1.11644(16) 0.27176(13) 0.0226(4) Uani 1 1 d . . . . .
H2A H 0.175(4) 1.129(3) 0.273(2) 0.034 Uiso 1 1 d . U . . .
H2B H 0.234(4) 1.077(3) 0.312(2) 0.034 Uiso 1 1 d . U . . .
O3W O 0.3953(2) 0.69601(15) 0.35745(13) 0.0201(4) Uani 1 1 d . . . . .
H3A H 0.389(3) 0.739(3) 0.383(2) 0.030 Uiso 1 1 d . U . . .
H3B H 0.479(4) 0.722(3) 0.324(2) 0.030 Uiso 1 1 d . U . . .
O4W O 0.2794(2) 0.80048(17) -0.05233(12) 0.0234(4) Uani 1 1 d . . . . .
H4A H 0.241(4) 0.801(3) -0.092(2) 0.035 Uiso 1 1 d . U . . .
H4B H 0.362(4) 0.809(3) -0.073(2) 0.035 Uiso 1 1 d . U . . .
O5W O 1.4353(2) 1.15765(19) 0.12802(14) 0.0286(5) Uani 1 1 d . . . . .
H5A H 1.375(4) 1.133(3) 0.097(2) 0.043 Uiso 1 1 d . U . . .
H5B H 1.393(4) 1.145(3) 0.172(2) 0.043 Uiso 1 1 d . U . . .

loop_
_atom_site_aniso_label
_atom_site_aniso_U_11
_atom_site_aniso_U_22
_atom_site_aniso_U_33
_atom_site_aniso_U_23
_atom_site_aniso_U_13
_atom_site_aniso_U_12
Fe1 0.00703(15) 0.00722(14) 0.01012(17) -0.00112(11) -0.00072(12) 0.00257(11)
N1 0.0119(9) 0.0120(9) 0.0137(11) -0.0036(8) -0.0034(8) 0.0054(7)
N2 0.0088(9) 0.0105(8) 0.0122(10) -0.0019(7) -0.0020(7) 0.0041(7)
N3 0.0082(9) 0.0096(8) 0.0124(10) -0.0025(7) -0.0007(7) 0.0040(7)
N4 0.0130(9) 0.0097(8) 0.0116(10) -0.0015(7) -0.0021(8) 0.0055(7)
N5 0.0123(10) 0.0127(9) 0.0108(10) 0.0003(7) 0.0002(8) 0.0063(8)
N6 0.0088(9) 0.0157(9) 0.0131(11) -0.0038(8) 0.0006(8) 0.0063(7)
N7 0.0086(9) 0.0116(8) 0.0095(10) -0.0013(7) -0.0007(7) 0.0040(7)
N8 0.0064(8) 0.0089(8) 0.0108(10) -0.0019(7) -0.0016(7) 0.0031(7)
N9 0.0114(9) 0.0072(8) 0.0096(10) -0.0013(7) -0.0022(7) 0.0036(7)
N10 0.0128(10) 0.0080(8) 0.0157(11) -0.0025(7) -0.0014(8) 0.0043(7)
C1 0.0176(12) 0.0170(11) 0.0142(13) -0.0028(9) -0.0038(9) 0.0101(9)
C2 0.0174(12) 0.0128(10) 0.0136(13) -0.0018(9) -0.0007(9) 0.0076(9)
C3 0.0120(11) 0.0088(9) 0.0125(12) -0.0011(8) 0.0007(9) 0.0044(8)
C4 0.0116(10) 0.0084(9) 0.0132(12) -0.0019(8) 0.0011(9) 0.0046(8)
C5 0.0121(11) 0.0095(9) 0.0167(13) -0.0018(9) 0.0047(9) 0.0034(8)
C6 0.0105(11) 0.0098(10) 0.0253(14) -0.0055(9) 0.0008(10) 0.0019(8)
C7 0.0091(10) 0.0145(10) 0.0238(14) -0.0083(10) -0.0054(9) 0.0048(9)
C8 0.0099(10) 0.0114(10) 0.0172(13) -0.0049(9) -0.0032(9) 0.0063(8)
C9 0.0120(11) 0.0127(10) 0.0168(13) -0.0061(9) -0.0049(9) 0.0070(8)
C10 0.0158(12) 0.0188(11) 0.0186(13) -0.0079(10) -0.0070(10) 0.0088(9)
C11 0.0201(12) 0.0197(11) 0.0116(12) -0.0048(9) -0.0049(10) 0.0130(10)
C12 0.0165(12) 0.0196(11) 0.0163(13) -0.0087(10) -0.0051(9) 0.0123(10)
C13 0.0140(11) 0.0133(10) 0.0179(13) -0.0073(9) -0.0060(9) 0.0081(9)
C14 0.0118(10) 0.0103(9) 0.0124(12) -0.0033(8) -0.0048(9) 0.0052(8)
C15 0.0098(10) 0.0088(9) 0.0108(11) -0.0023(8) -0.0028(8) 0.0037(8)
C16 0.0140(11) 0.0099(10) 0.0156(13) -0.0032(9) -0.0036(9) 0.0040(8)
C17 0.0118(11) 0.0111(10) 0.0130(12) 0.0005(9) -0.0007(9) 0.0003(8)
C18 0.0104(11) 0.0153(10) 0.0130(12) -0.0023(9) -0.0018(9) 0.0046(9)
C19 0.0100(10) 0.0109(9) 0.0130(12) -0.0038(8) -0.0039(9) 0.0051(8)
C20 0.0078(10) 0.0119(10) 0.0103(11) -0.0012(8) -0.0012(8) 0.0040(8)
C21 0.0120(11) 0.0158(11) 0.0143(12) -0.0033(9) 0.0001(9) 0.0068(9)
C22 0.0135(11) 0.0151(10) 0.0186(13) -0.0061(9) -0.0051(9) 0.0087(9)
N11 0.0097(9) 0.0225(10) 0.0134(11) -0.0012(8) -0.0018(8) 0.0054(8)
O1 0.0186(9) 0.0123(8) 0.0185(10) -0.0020(7) -0.0034(7) 0.0054(7)
O2 0.0135(8) 0.0172(8) 0.0182(10) -0.0021(7) 0.0020(7) 0.0035(7)
O3 0.0116(9) 0.0283(10) 0.0166(10) 0.0010(8) 0.0038(7) -0.0029(7)
C23 0.0112(11) 0.0149(10) 0.0160(13) -0.0016(9) -0.0042(9) 0.0064(9)
C24 0.0116(11) 0.0153(10) 0.0124(12) -0.0024(9) -0.0013(9) 0.0065(9)
C25 0.0168(12) 0.0158(11) 0.0158(13) -0.0054(9) -0.0034(10) 0.0094(9)
C26 0.0125(11) 0.0166(11) 0.0165(13) -0.0049(9) -0.0001(9) 0.0067(9)
C27 0.0170(12) 0.0152(11) 0.0181(14) -0.0037(10) -0.0006(10) 0.0049(9)
C28 0.0154(12) 0.0233(12) 0.0121(12) -0.0041(10) -0.0009(9) 0.0115(10)
N12 0.0115(9) 0.0123(9) 0.0160(11) -0.0039(8) 0.0001(8) 0.0065(7)
O4 0.0118(8) 0.0167(8) 0.0182(10) -0.0025(7) -0.0017(7) 0.0037(7)
O5 0.0185(9) 0.0170(8) 0.0171(10) 0.0020(7) -0.0047(7) 0.0028(7)
O6 0.0105(8) 0.0126(7) 0.0201(10) -0.0015(7) 0.0027(7) 0.0024(6)
C29 0.0140(11) 0.0119(10) 0.0166(13) -0.0061(9) -0.0013(9) 0.0055(9)
C30 0.0116(11) 0.0122(10) 0.0170(13) -0.0052(9) -0.0009(9) 0.0061(8)
C31 0.0113(11) 0.0143(10) 0.0178(13) -0.0066(9) -0.0047(9) 0.0056(9)
C32 0.0148(11) 0.0158(10) 0.0129(12) -0.0041(9) -0.0014(9) 0.0081(9)
C33 0.0121(11) 0.0139(10) 0.0190(13) -0.0082(9) -0.0049(9) 0.0049(9)
C34 0.0136(11) 0.0161(10) 0.0136(12) -0.0047(9) -0.0032(9) 0.0075(9)
N13 0.0126(9) 0.0109(8) 0.0153(11) -0.0021(8) -0.0003(8) 0.0051(7)
O7 0.0148(9) 0.0182(8) 0.0164(10) 0.0000(7) -0.0030(7) 0.0031(7)
O8 0.0111(8) 0.0151(8) 0.0184(10) -0.0017(7) -0.0046(7) 0.0026(6)
O9 0.0113(8) 0.0145(8) 0.0156(9) 0.0013(7) 0.0029(7) 0.0008(6)
C35 0.0150(11) 0.0092(9) 0.0165(13) -0.0023(9) -0.0020(9) 0.0060(8)
C36 0.0123(11) 0.0081(9) 0.0173(13) -0.0045(9) -0.0018(9) 0.0050(8)
C37 0.0138(11) 0.0092(9) 0.0189(13) -0.0046(9) -0.0051(9) 0.0052(8)
C38 0.0169(12) 0.0145(10) 0.0134(12) -0.0013(9) -0.0031(9) 0.0060(9)
C39 0.0140(11) 0.0147(10) 0.0162(13) -0.0015(9) -0.0041(9) 0.0040(9)
C40 0.0140(11) 0.0137(10) 0.0128(12) -0.0033(9) -0.0031(9) 0.0067(9)
O1W 0.0139(9) 0.0186(9) 0.0221(10) -0.0036(8) -0.0023(8) 0.0065(7)
O2W 0.0237(11) 0.0246(10) 0.0195(11) -0.0010(8) 0.0004(8) 0.0127(8)
O3W 0.0157(9) 0.0178(9) 0.0227(11) -0.0081(8) 0.0032(8) 0.0010(7)
O4W 0.0149(10) 0.0340(11) 0.0159(11) -0.0012(8) -0.0040(8) 0.0058(8)
O5W 0.0164(10) 0.0449(13) 0.0237(12) -0.0148(10) -0.0037(8) 0.0071(9)

loop_
_atom_type_symbol
_atom_type_description
_atom_type_scat_dispersion_real
_atom_type_scat_dispersion_imag
_atom_type_scat_source
C C 0.0033 0.0016 'International Tables Vol C Tables 4.2.6.8 and 6.1.1.4'
H H 0.0000 0.0000 'International Tables Vol C Tables 4.2.6.8 and 6.1.1.4'
N N 0.0061 0.0033 'International Tables Vol C Tables 4.2.6.8 and 6.1.1.4'
O O 0.0106 0.0060 'International Tables Vol C Tables 4.2.6.8 and 6.1.1.4'
Fe Fe 0.3463 0.8444 'International Tables Vol C Tables 4.2.6.8 and 6.1.1.4'

loop_
_geom_angle_atom_site_label_1
_geom_angle_atom_site_label_2
_geom_angle_atom_site_label_3
_geom_angle
_geom_angle_site_symmetry_1
_geom_angle_site_symmetry_3
_geom_angle_publ_flag
N3 Fe1 N8 172.62(8) . . ?
N3 Fe1 N4 79.50(8) . . ?
N8 Fe1 N4 93.69(8) . . ?
N3 Fe1 N7 98.45(8) . . ?
N8 Fe1 N7 79.03(8) . . ?
N4 Fe1 N7 93.99(8) . . ?
N3 Fe1 N2 78.32(8) . . ?
N8 Fe1 N2 108.43(8) . . ?
N4 Fe1 N2 157.82(8) . . ?
N7 Fe1 N2 88.85(8) . . ?
N3 Fe1 N9 104.19(8) . . ?
N8 Fe1 N9 78.64(8) . . ?
N4 Fe1 N9 91.36(8) . . ?
N7 Fe1 N9 157.32(8) . . ?
N2 Fe1 N9 94.45(8) . . ?
N2 N1 C1 111.0(2) . . ?
N2 N1 H1N 116.0(18) . . ?
C1 N1 H1N 132.2(18) . . ?
N1 N2 C3 105.53(19) . . ?
N1 N2 Fe1 137.47(16) . . ?
C3 N2 Fe1 116.71(15) . . ?
C4 N3 C8 120.2(2) . . ?
C4 N3 Fe1 120.67(15) . . ?
C8 N3 Fe1 118.98(16) . . ?
C9 N4 N5 106.30(19) . . ?
C9 N4 Fe1 116.15(16) . . ?
N5 N4 Fe1 137.55(16) . . ?
N4 N5 C11 110.9(2) . . ?
N4 N5 H5N 122.8(18) . . ?
C11 N5 H5N 126.1(18) . . ?
N7 N6 C12 110.9(2) . . ?
N7 N6 H6N 124.5(17) . . ?
C12 N6 H6N 124.4(17) . . ?
N6 N7 C14 105.60(18) . . ?
N6 N7 Fe1 137.40(15) . . ?
C14 N7 Fe1 115.78(15) . . ?
C19 N8 C15 119.95(19) . . ?
C19 N8 Fe1 119.84(15) . . ?
C15 N8 Fe1 119.50(15) . . ?
N10 N9 C20 105.70(18) . . ?
N10 N9 Fe1 138.72(15) . . ?
C20 N9 Fe1 115.55(14) . . ?
N9 N10 C22 111.01(19) . . ?
N9 N10 H10N 118.0(16) . . ?
C22 N10 H10N 130.0(16) . . ?
N1 C1 C2 108.3(2) . . ?
N1 C1 H1 125.8 . . ?
C2 C1 H1 125.8 . . ?
C1 C2 C3 104.5(2) . . ?
C1 C2 H2 127.7 . . ?
C3 C2 H2 127.7 . . ?
N2 C3 C2 110.6(2) . . ?
N2 C3 C4 113.6(2) . . ?
C2 C3 C4 135.7(2) . . ?
N3 C4 C5 121.5(2) . . ?
N3 C4 C3 110.69(19) . . ?
C5 C4 C3 127.7(2) . . ?
C6 C5 C4 118.0(2) . . ?
C6 C5 H5 121.0 . . ?
C4 C5 H5 121.0 . . ?
C7 C6 C5 120.6(2) . . ?
C7 C6 H6 119.7 . . ?
C5 C6 H6 119.7 . . ?
C8 C7 C6 118.7(2) . . ?
C8 C7 H7 120.7 . . ?
C6 C7 H7 120.7 . . ?
N3 C8 C7 121.0(2) . . ?
N3 C8 C9 110.8(2) . . ?
C7 C8 C9 128.2(2) . . ?
N4 C9 C10 109.9(2) . . ?
N4 C9 C8 114.5(2) . . ?
C10 C9 C8 135.6(2) . . ?
C11 C10 C9 105.0(2) . . ?
C11 C10 H10 127.5 . . ?
C9 C10 H10 127.5 . . ?
N5 C11 C10 107.8(2) . . ?
N5 C11 H11 126.1 . . ?
C10 C11 H11 126.1 . . ?
N6 C12 C13 108.4(2) . . ?
N6 C12 H12 125.8 . . ?
C13 C12 H12 125.8 . . ?
C12 C13 C14 104.2(2) . . ?
C12 C13 H13 127.9 . . ?
C14 C13 H13 127.9 . . ?
N7 C14 C13 110.9(2) . . ?
N7 C14 C15 114.38(19) . . ?
C13 C14 C15 134.7(2) . . ?
N8 C15 C16 121.7(2) . . ?
N8 C15 C14 110.38(19) . . ?
C16 C15 C14 127.9(2) . . ?
C15 C16 C17 118.4(2) . . ?
C15 C16 H16 120.8 . . ?
C17 C16 H16 120.8 . . ?
C16 C17 C18 119.9(2) . . ?
C16 C17 H17 120.1 . . ?
C18 C17 H17 120.1 . . ?
C19 C18 C17 118.9(2) . . ?
C19 C18 H18 120.6 . . ?
C17 C18 H18 120.6 . . ?
N8 C19 C18 121.2(2) . . ?
N8 C19 C20 110.56(19) . . ?
C18 C19 C20 128.2(2) . . ?
N9 C20 C21 110.43(19) . . ?
N9 C20 C19 114.43(19) . . ?
C21 C20 C19 135.0(2) . . ?
C22 C21 C20 105.0(2) . . ?
C22 C21 H21 127.5 . . ?
C20 C21 H21 127.5 . . ?
N10 C22 C21 107.9(2) . . ?
N10 C22 H22 126.1 . . ?
C21 C22 H22 126.1 . . ?
O3 N11 C27 119.7(2) . . ?
O3 N11 C28 119.6(2) . . ?
C27 N11 C28 120.8(2) . . ?
C23 O1 H1O 116.7(14) . . ?
O2 C23 O1 126.4(2) . . ?
O2 C23 C24 118.7(2) . . ?
O1 C23 C24 114.9(2) . . ?
C26 C24 C25 118.3(2) . . ?
C26 C24 C23 120.4(2) . . ?
C25 C24 C23 121.2(2) . . ?
C28 C25 C24 120.3(2) . . ?
C28 C25 H25 119.9 . . ?
C24 C25 H25 119.9 . . ?
C27 C26 C24 120.6(2) . . ?
C27 C26 H26 119.7 . . ?
C24 C26 H26 119.7 . . ?
N11 C27 C26 120.1(2) . . ?
N11 C27 H27 120.0 . . ?
C26 C27 H27 120.0 . . ?
N11 C28 C25 120.0(2) . . ?
N11 C28 H28 120.0 . . ?
C25 C28 H28 120.0 . . ?
O6 N12 C33 120.6(2) . . ?
O6 N12 C34 119.5(2) . . ?
C33 N12 C34 119.9(2) . . ?
C29 O5 H1O 118.6(14) . . ?
O4 C29 O5 126.5(2) . . ?
O4 C29 C30 119.6(2) . . ?
O5 C29 C30 113.9(2) . . ?
C31 C30 C32 118.0(2) . . ?
C31 C30 C29 121.0(2) . . ?
C32 C30 C29 121.1(2) . . ?
C34 C31 C30 120.4(2) . . ?
C34 C31 H31 119.8 . . ?
C30 C31 H31 119.8 . . ?
C33 C32 C30 120.5(2) . . ?
C33 C32 H32 119.8 . . ?
C30 C32 H32 119.8 . . ?
N12 C33 C32 120.6(2) . . ?
N12 C33 H33 119.7 . . ?
C32 C33 H33 119.7 . . ?
N12 C34 C31 120.6(2) . . ?
N12 C34 H34 119.7 . . ?
C31 C34 H34 119.7 . . ?
O9 N13 C39 119.7(2) . . ?
O9 N13 C40 120.0(2) . . ?
C39 N13 C40 120.2(2) . . ?
O7 C35 O8 124.7(2) . . ?
O7 C35 C36 118.5(2) . . ?
O8 C35 C36 116.8(2) . . ?
C37 C36 C38 117.8(2) . . ?
C37 C36 C35 121.5(2) . . ?
C38 C36 C35 120.7(2) . . ?
C40 C37 C36 120.7(2) . . ?
C40 C37 H37 119.6 . . ?
C36 C37 H37 119.6 . . ?
C39 C38 C36 120.4(2) . . ?
C39 C38 H38 119.8 . . ?
C36 C38 H38 119.8 . . ?
N13 C39 C38 120.7(2) . . ?
N13 C39 H39 119.7 . . ?
C38 C39 H39 119.7 . . ?
N13 C40 C37 120.1(2) . . ?
N13 C40 H40 119.9 . . ?
C37 C40 H40 119.9 . . ?
H1B O1W H1A 107(3) . . ?
H2A O2W H2B 101(3) . . ?
H3A O3W H3B 112(3) . . ?
H4A O4W H4B 100(3) . . ?
H5A O5W H5B 109(4) . . ?

loop_
_geom_bond_atom_site_label_1
_geom_bond_atom_site_label_2
_geom_bond_distance
_geom_bond_site_symmetry_2
_geom_bond_publ_flag
Fe1 N3 1.935(2) . ?
Fe1 N8 1.941(2) . ?
Fe1 N4 1.971(2) . ?
Fe1 N7 1.988(2) . ?
Fe1 N2 1.996(2) . ?
Fe1 N9 2.0019(19) . ?
N1 N2 1.344(3) . ?
N1 C1 1.351(3) . ?
N1 H1N 0.92(3) . ?
N2 C3 1.357(3) . ?
N3 C4 1.355(3) . ?
N3 C8 1.358(3) . ?
N4 C9 1.345(3) . ?
N4 N5 1.349(3) . ?
N5 C11 1.350(3) . ?
N5 H5N 0.92(3) . ?
N6 N7 1.347(3) . ?
N6 C12 1.354(3) . ?
N6 H6N 0.94(3) . ?
N7 C14 1.353(3) . ?
N8 C19 1.353(3) . ?
N8 C15 1.358(3) . ?
N9 N10 1.353(2) . ?
N9 C20 1.355(3) . ?
N10 C22 1.354(3) . ?
N10 H10N 0.99(3) . ?
C1 C2 1.374(3) . ?
C1 H1 0.9300 . ?
C2 C3 1.398(3) . ?
C2 H2 0.9300 . ?
C3 C4 1.462(3) . ?
C4 C5 1.394(3) . ?
C5 C6 1.392(4) . ?
C5 H5 0.9300 . ?
C6 C7 1.391(4) . ?
C6 H6 0.9300 . ?
C7 C8 1.388(3) . ?
C7 H7 0.9300 . ?
C8 C9 1.458(3) . ?
C9 C10 1.409(3) . ?
C10 C11 1.375(4) . ?
C10 H10 0.9300 . ?
C11 H11 0.9300 . ?
C12 C13 1.377(3) . ?
C12 H12 0.9300 . ?
C13 C14 1.404(3) . ?
C13 H13 0.9300 . ?
C14 C15 1.458(3) . ?
C15 C16 1.389(3) . ?
C16 C17 1.392(3) . ?
C16 H16 0.9300 . ?
C17 C18 1.398(3) . ?
C17 H17 0.9300 . ?
C18 C19 1.388(3) . ?
C18 H18 0.9300 . ?
C19 C20 1.462(3) . ?
C20 C21 1.400(3) . ?
C21 C22 1.381(3) . ?
C21 H21 0.9300 . ?
C22 H22 0.9300 . ?
N11 O3 1.316(3) . ?
N11 C27 1.359(3) . ?
N11 C28 1.365(3) . ?
O1 C23 1.290(3) . ?
O1 H1O 1.22(3) . ?
O2 C23 1.240(3) . ?
C23 C24 1.501(3) . ?
C24 C26 1.389(3) . ?
C24 C25 1.392(3) . ?
C25 C28 1.379(4) . ?
C25 H25 0.9300 . ?
C26 C27 1.375(3) . ?
C26 H26 0.9300 . ?
C27 H27 0.9300 . ?
C28 H28 0.9300 . ?
N12 O6 1.310(3) . ?
N12 C33 1.361(3) . ?
N12 C34 1.364(3) . ?
O4 C29 1.241(3) . ?
O5 C29 1.281(3) . ?
O5 H1O 1.21(3) . ?
C29 C30 1.506(3) . ?
C30 C31 1.391(3) . ?
C30 C32 1.392(3) . ?
C31 C34 1.379(3) . ?
C31 H31 0.9300 . ?
C32 C33 1.380(3) . ?
C32 H32 0.9300 . ?
C33 H33 0.9300 . ?
C34 H34 0.9300 . ?
N13 O9 1.326(3) . ?
N13 C39 1.354(3) . ?
N13 C40 1.363(3) . ?
O7 C35 1.253(3) . ?
O8 C35 1.268(3) . ?
C35 C36 1.517(3) . ?
C36 C37 1.390(3) . ?
C36 C38 1.391(3) . ?
C37 C40 1.377(3) . ?
C37 H37 0.9300 . ?
C38 C39 1.376(3) . ?
C38 H38 0.9300 . ?
C39 H39 0.9300 . ?
C40 H40 0.9300 . ?
O1W H1B 0.84(3) . ?
O1W H1A 0.80(3) . ?
O2W H2A 0.81(4) . ?
O2W H2B 0.74(4) . ?
O3W H3A 0.82(3) . ?
O3W H3B 0.89(3) . ?
O4W H4A 0.80(4) . ?
O4W H4B 0.84(4) . ?
O5W H5A 0.85(4) . ?
O5W H5B 0.79(4) . ?

loop_
_geom_hbond_atom_site_label_D
_geom_hbond_atom_site_label_H
_geom_hbond_atom_site_label_A
_geom_hbond_distance_DH
_geom_hbond_distance_HA
_geom_hbond_distance_DA
_geom_hbond_angle_DHA
_geom_hbond_site_symmetry_A
_geom_hbond_publ_flag
N1 H1N O3W 0.92(3) 1.74(3) 2.645(3) 167(3) . yes
N5 H5N O4W 0.92(3) 1.90(3) 2.741(3) 151(3) . yes
N6 H6N O4 0.94(3) 1.82(3) 2.757(3) 171(3) 1_455 yes
N10 H10N O8 0.99(3) 1.74(3) 2.714(3) 170(3) 2_565 yes
O1W H1B O9 0.84(3) 2.01(3) 2.823(3) 162(3) 2_675 yes
O1W H1A O6 0.80(3) 1.99(3) 2.780(3) 169(3) 2_566 yes
O2W H2B O1W 0.74(4) 2.03(4) 2.771(3) 176(4) . yes
O2W H2A O8 0.81(4) 2.14(4) 2.938(3) 169(3) 2_575 yes
O3W H3B O2 0.89(3) 1.83(4) 2.713(3) 175(3) . yes
O3W H3A O9 0.82(3) 2.04(3) 2.857(3) 175(3) 2_675 yes
O4W H4A O7 0.80(4) 1.95(4) 2.736(3) 166(4) . yes
O4W H4B O5W 0.84(4) 2.02(4) 2.853(3) 175(3) 2_775 yes
O5W H5B O2W 0.79(4) 2.03(4) 2.802(3) 167(4) 1_655 yes
O5W H5A O3 0.85(4) 1.85(4) 2.709(3) 178(4) . yes
